data_4310157
loop_
_publ_author_name
'Marjolaine Doux'
'Nicolas M\'ezailles'
'Louis Ricard'
'Pascal Le Floch'
'Pedro D. Vaz'
'Maria Jos\'e Calhorda'
'Taasje Mahabiersing'
'Franti\<sek Hartl'

_publ_contact_author_address
;Laboratoire DCPH
Ecole Polytechnique
Route de Saclay
F91128 Palaiseau
France
;
_publ_contact_author_email louis.ricard@polytechnique.fr
_publ_contact_author_fax 330169333990
_publ_contact_author_name 'Louis Ricard'
_publ_contact_author_phone 330169334572
_publ_section_title
;
Syntheses, X-ray Structures, Photochemistry, Redox Properties, and DFT
Calculations of Interconvertible fac- and mer-[Mn(SPS)(CO)3] Isomers
Containing a Flexible SPS-Based Pincer Ligand
;
_journal_name_full 'Inorganic Chemistry'
_journal_page_first 9213
_journal_page_last 9224
_journal_paper_doi 10.1021/ic050774m
_journal_volume 44
_journal_year 2005
_chemical_formula_sum 'C48 H40 Mn O3 P3 S2'
_chemical_formula_weight 876.77
_chemical_name_systematic
; 
 ? 
;
_space_group_IT_number 4
_symmetry_cell_setting monoclinic
_symmetry_space_group_name_Hall 'P 2yb'
_symmetry_space_group_name_H-M 'P 1 21 1'
_atom_sites_solution_hydrogens geom
_atom_sites_solution_primary direct
_atom_sites_solution_secondary difmap
_audit_creation_date 03-04-2005
_audit_creation_method SHELXL-97
_cell_angle_alpha 90.00
_cell_angle_beta 91.7340(10)
_cell_angle_gamma 90.00
_cell_formula_units_Z 2
_cell_length_a 10.3740(10)
_cell_length_b 9.3240(10)
_cell_length_c 22.0760(10)
_cell_measurement_reflns_used 251
_cell_measurement_temperature 150.0(1)
_cell_measurement_theta_max 20.0
_cell_measurement_theta_min 3.0
_cell_volume 2134.4(3)
_computing_data_reduction 'TWINABS (Sheldrick 2002)'
_computing_structure_refinement 'SHELXL-97 (Sheldrick, 1997)'
_computing_structure_solution 'SHELXS-97 (Sheldrick, 1990)'
_diffrn_ambient_temperature 150.0(1)
_diffrn_measured_fraction_theta_full 0.943
_diffrn_measured_fraction_theta_max 0.943
_diffrn_measurement_device_type KappaCCD
_diffrn_measurement_method 'phi and omega scans'
_diffrn_radiation_monochromator graphite
_diffrn_radiation_source 'fine-focus sealed tube'
_diffrn_radiation_type MoK\a
_diffrn_radiation_wavelength 0.71069
_diffrn_reflns_av_R_equivalents 0.0000
_diffrn_reflns_av_sigmaI/netI 0.0408
_diffrn_reflns_limit_h_max 13
_diffrn_reflns_limit_h_min -13
_diffrn_reflns_limit_k_max 12
_diffrn_reflns_limit_k_min -12
_diffrn_reflns_limit_l_max 28
_diffrn_reflns_limit_l_min 0
_diffrn_reflns_number 7797
_diffrn_reflns_theta_full 27.48
_diffrn_reflns_theta_max 27.48
_diffrn_reflns_theta_min 4.01
_exptl_absorpt_coefficient_mu 0.561
_exptl_absorpt_correction_T_max 0.9725
_exptl_absorpt_correction_T_min 0.8865
_exptl_absorpt_correction_type multi-scan
_exptl_crystal_colour red
_exptl_crystal_density_diffrn 1.364
_exptl_crystal_density_method 'not measured'
_exptl_crystal_description plate
_exptl_crystal_F_000 908
_exptl_crystal_size_max 0.22
_exptl_crystal_size_mid 0.15
_exptl_crystal_size_min 0.05
_refine_diff_density_max 0.457
_refine_diff_density_min -0.540
_refine_diff_density_rms 0.097
_refine_ls_abs_structure_details 'Flack H D (1983), Acta Cryst. A39, 876-881'
_refine_ls_abs_structure_Flack 0.00(3)
_refine_ls_extinction_method none
_refine_ls_goodness_of_fit_ref 1.087
_refine_ls_hydrogen_treatment mixed
_refine_ls_matrix_type full
_refine_ls_number_parameters 525
_refine_ls_number_reflns 7797
_refine_ls_number_restraints 1
_refine_ls_restrained_S_all 1.087
_refine_ls_R_factor_all 0.0760
_refine_ls_R_factor_gt 0.0507
_refine_ls_shift/su_max 0.001
_refine_ls_shift/su_mean 0.000
_refine_ls_structure_factor_coef Fsqd
_refine_ls_weighting_details 'calc w=1/[\s^2^(Fo^2^)+(0.0313P)^2^+3.3334P] where P=(Fo^2^+2Fc^2^)/3'
_refine_ls_weighting_scheme calc
_refine_ls_wR_factor_gt 0.1002
_refine_ls_wR_factor_ref 0.1152
_reflns_number_gt 6451
_reflns_number_total 7797
_reflns_threshold_expression >2sigma(I)
_cod_data_source_file ic050774msi20050520_105249_2.cif
_cod_data_source_block mnspsrouge
_cod_depositor_comments
;
The following automatic conversions were performed:
'_symmetry_cell_setting' value 'Monoclinic' changed to 'monoclinic'
according to '/home/saulius/struct/CIF-dictionaries/cif_core.dic'
dictionary named 'cif_core.dic' version 2.4.1 from 2010-06-29.

Automatic conversion script
Id: cif_fix_enum 1527 2010-12-29 10:47:43Z saulius 
;
_cod_database_code 4310157

loop_
_symmetry_equiv_pos_as_xyz
'x, y, z'
'-x, y+1/2, -z'

loop_
_atom_site_label
_atom_site_type_symbol
_atom_site_fract_x
_atom_site_fract_y
_atom_site_fract_z
_atom_site_U_iso_or_equiv
_atom_site_adp_type
_atom_site_occupancy
_atom_site_symmetry_multiplicity
_atom_site_calc_flag
_atom_site_refinement_flags
_atom_site_disorder_assembly
_atom_site_disorder_group
Mn1 Mn 0.37897(6) 0.12899(8) 0.28149(4) 0.02050(16) Uani 1 1 d . . .
S1 S 0.25897(12) 0.12122(18) 0.37273(6) 0.0255(3) Uani 1 1 d . . .
S2 S 0.44486(12) 0.12771(19) 0.17786(6) 0.0265(3) Uani 1 1 d . . .
P1 P 0.20453(12) 0.00433(13) 0.24240(6) 0.0198(3) Uani 1 1 d . A .
P2 P 0.17684(13) -0.07667(17) 0.37107(6) 0.0225(3) Uani 1 1 d . . .
P3 P 0.38682(13) -0.06846(17) 0.14760(6) 0.0221(3) Uani 1 1 d . . .
O1 O 0.5500(4) -0.1185(4) 0.3162(2) 0.0345(9) Uani 1 1 d . . .
O2 O 0.5986(4) 0.2817(5) 0.3402(3) 0.0558(14) Uani 1 1 d . . .
O3 O 0.2734(4) 0.4199(5) 0.2538(2) 0.0404(9) Uani 1 1 d . . .
C1 C 0.1395(5) -0.1198(6) 0.2949(2) 0.0248(13) Uani 1 1 d . . .
C2 C 0.0705(5) -0.2394(6) 0.2727(2) 0.0203(11) Uani 1 1 d . . .
C3 C 0.0745(4) -0.2843(6) 0.2118(2) 0.0210(10) Uani 1 1 d . . .
H3 H 0.0142 -0.3552 0.1986 0.025 Uiso 1 1 calc R . .
C4 C 0.1602(5) -0.2327(6) 0.1693(2) 0.0217(12) Uani 1 1 d . . .
C5 C 0.2384(5) -0.1114(6) 0.1807(2) 0.0214(12) Uani 1 1 d . . .
C6 C 0.0664(6) 0.1137(9) 0.2176(3) 0.0506(19) Uani 1 1 d . . .
H6A H 0.0334 0.1577 0.2548 0.061 Uiso 0.583(7) 1 calc PR A 1
H6B H 0.1026 0.1932 0.1937 0.061 Uiso 0.583(7) 1 calc PR A 1
H6C H -0.0080 0.0472 0.2160 0.061 Uiso 0.417(7) 1 calc PR A 2
H6D H 0.0510 0.1802 0.2516 0.061 Uiso 0.417(7) 1 calc PR A 2
C7 C -0.0439(10) 0.0659(12) 0.1840(5) 0.040(2) Uani 0.583(7) 1 d P A 1
H7A H -0.0806 -0.0168 0.2057 0.048 Uiso 0.583(7) 1 calc PR A 1
H7B H -0.0152 0.0304 0.1444 0.048 Uiso 0.583(7) 1 calc PR A 1
C8 C -0.1563(12) 0.1790(16) 0.1717(6) 0.046(3) Uani 0.583(7) 1 d P A 1
H8A H -0.1211 0.2652 0.1518 0.056 Uiso 0.583(7) 1 calc PR A 1
H8B H -0.2228 0.1366 0.1440 0.056 Uiso 0.583(7) 1 calc PR A 1
C9 C -0.2145(12) 0.2200(16) 0.2286(6) 0.057(3) Uani 0.583(7) 1 d P A 1
H9A H -0.2824 0.2911 0.2204 0.086 Uiso 0.583(7) 1 calc PR A 1
H9B H -0.1483 0.2612 0.2560 0.086 Uiso 0.583(7) 1 calc PR A 1
H9C H -0.2519 0.1351 0.2474 0.086 Uiso 0.583(7) 1 calc PR A 1
C7A C 0.0546(14) 0.1908(19) 0.1691(7) 0.040(2) Uani 0.417(7) 1 d P A 2
H7A1 H 0.0444 0.1267 0.1336 0.048 Uiso 0.417(7) 1 calc PR A 2
H7A2 H 0.1346 0.2471 0.1643 0.048 Uiso 0.417(7) 1 calc PR A 2
C8A C -0.0622(15) 0.2952(19) 0.1702(8) 0.046(3) Uani 0.417(7) 1 d P A 2
H8A1 H -0.0617 0.3536 0.1328 0.056 Uiso 0.417(7) 1 calc PR A 2
H8A2 H -0.0483 0.3616 0.2048 0.056 Uiso 0.417(7) 1 calc PR A 2
C9A C -0.199(2) 0.228(3) 0.1752(12) 0.057(3) Uani 0.417(7) 1 d P A 2
H9A1 H -0.2640 0.3045 0.1737 0.086 Uiso 0.417(7) 1 calc PR A 2
H9A2 H -0.2042 0.1763 0.2136 0.086 Uiso 0.417(7) 1 calc PR A 2
H9A3 H -0.2150 0.1616 0.1414 0.086 Uiso 0.417(7) 1 calc PR A 2
C10 C 0.0361(5) -0.0736(7) 0.4179(2) 0.0254(12) Uani 1 1 d . . .
C11 C -0.0559(6) 0.0331(6) 0.4069(3) 0.0345(13) Uani 1 1 d . . .
H11 H -0.0403 0.1054 0.3777 0.041 Uiso 1 1 calc R . .
C12 C -0.1692(6) 0.0349(8) 0.4378(3) 0.0410(16) Uani 1 1 d . . .
H12 H -0.2316 0.1078 0.4301 0.049 Uiso 1 1 calc R . .
C13 C -0.1911(6) -0.0710(9) 0.4803(3) 0.0494(19) Uani 1 1 d . . .
H13 H -0.2691 -0.0704 0.5017 0.059 Uiso 1 1 calc R . .
C14 C -0.1007(6) -0.1779(9) 0.4919(3) 0.0416(17) Uani 1 1 d . . .
H14 H -0.1170 -0.2499 0.5212 0.050 Uiso 1 1 calc R . .
C15 C 0.0131(5) -0.1797(7) 0.4609(2) 0.0315(14) Uani 1 1 d . . .
H15 H 0.0753 -0.2526 0.4688 0.038 Uiso 1 1 calc R . .
C16 C 0.2883(5) -0.2052(6) 0.4047(3) 0.0256(12) Uani 1 1 d . . .
C17 C 0.3379(6) -0.1792(7) 0.4638(3) 0.0351(15) Uani 1 1 d . . .
H17 H 0.3066 -0.1004 0.4864 0.042 Uiso 1 1 calc R . .
C18 C 0.4311(6) -0.2668(9) 0.4891(3) 0.0472(19) Uani 1 1 d . . .
H18 H 0.4636 -0.2502 0.5292 0.057 Uiso 1 1 calc R . .
C19 C 0.4773(6) -0.3797(9) 0.4554(4) 0.0540(19) Uani 1 1 d . . .
H19 H 0.5439 -0.4387 0.4722 0.065 Uiso 1 1 calc R . .
C20 C 0.4288(6) -0.4083(7) 0.3980(4) 0.0476(19) Uani 1 1 d . . .
H20 H 0.4599 -0.4881 0.3760 0.057 Uiso 1 1 calc R . .
C21 C 0.3343(6) -0.3203(7) 0.3722(3) 0.0354(14) Uani 1 1 d . . .
H21 H 0.3013 -0.3389 0.3324 0.042 Uiso 1 1 calc R . .
C22 C -0.0126(5) -0.3251(7) 0.3133(3) 0.0275(13) Uani 1 1 d . . .
C23 C -0.1322(6) -0.2741(7) 0.3282(3) 0.0326(15) Uani 1 1 d . . .
H23 H -0.1592 -0.1826 0.3137 0.039 Uiso 1 1 calc R . .
C24 C -0.2153(5) -0.3544(8) 0.3643(3) 0.0402(16) Uani 1 1 d . . .
H24 H -0.2972 -0.3173 0.3744 0.048 Uiso 1 1 calc R . .
C25 C -0.1762(6) -0.4874(8) 0.3848(3) 0.0429(16) Uani 1 1 d . . .
H25 H -0.2316 -0.5429 0.4090 0.051 Uiso 1 1 calc R . .
C26 C -0.0594(8) -0.5390(8) 0.3706(3) 0.0480(18) Uani 1 1 d . . .
H26 H -0.0333 -0.6305 0.3854 0.058 Uiso 1 1 calc R . .
C27 C 0.0245(6) -0.4601(7) 0.3344(3) 0.0380(16) Uani 1 1 d . . .
H27 H 0.1060 -0.4986 0.3245 0.046 Uiso 1 1 calc R . .
C28 C 0.1640(5) -0.3114(7) 0.1099(2) 0.0262(13) Uani 1 1 d . . .
C29 C 0.2150(7) -0.4486(8) 0.1054(3) 0.0429(17) Uani 1 1 d . . .
H29 H 0.2496 -0.4949 0.1406 0.051 Uiso 1 1 calc R . .
C30 C 0.2158(9) -0.5188(8) 0.0499(3) 0.062(2) Uani 1 1 d . . .
H30 H 0.2548 -0.6106 0.0470 0.074 Uiso 1 1 calc R . .
C31 C 0.1606(8) -0.4563(9) -0.0005(3) 0.056(2) Uani 1 1 d . . .
H31 H 0.1588 -0.5062 -0.0381 0.067 Uiso 1 1 calc R . .
C32 C 0.1075(7) -0.3204(9) 0.0030(3) 0.052(2) Uani 1 1 d . . .
H32 H 0.0693 -0.2767 -0.0320 0.062 Uiso 1 1 calc R . .
C33 C 0.1107(6) -0.2489(7) 0.0578(3) 0.0345(14) Uani 1 1 d . . .
H33 H 0.0757 -0.1549 0.0600 0.041 Uiso 1 1 calc R . .
C34 C 0.5102(5) -0.1995(6) 0.1688(2) 0.0231(12) Uani 1 1 d . . .
C35 C 0.4806(6) -0.3229(6) 0.2010(3) 0.0301(13) Uani 1 1 d . . .
H35 H 0.3938 -0.3444 0.2100 0.036 Uiso 1 1 calc R . .
C36 C 0.5789(6) -0.4135(7) 0.2196(3) 0.0373(16) Uani 1 1 d . . .
H36 H 0.5596 -0.4972 0.2422 0.045 Uiso 1 1 calc R . .
C37 C 0.7052(6) -0.3840(9) 0.2060(3) 0.0425(16) Uani 1 1 d . . .
H37 H 0.7720 -0.4475 0.2190 0.051 Uiso 1 1 calc R . .
C38 C 0.7344(6) -0.2629(8) 0.1736(3) 0.0415(17) Uani 1 1 d . . .
H38 H 0.8214 -0.2425 0.1644 0.050 Uiso 1 1 calc R . .
C39 C 0.6372(5) -0.1712(7) 0.1544(3) 0.0307(13) Uani 1 1 d . . .
H39 H 0.6571 -0.0885 0.1314 0.037 Uiso 1 1 calc R . .
C40 C 0.3777(5) -0.0622(7) 0.0656(2) 0.0273(13) Uani 1 1 d . . .
C41 C 0.4343(6) -0.1671(8) 0.0299(3) 0.0369(15) Uani 1 1 d . . .
H41 H 0.4827 -0.2427 0.0484 0.044 Uiso 1 1 calc R . .
C42 C 0.4193(7) -0.1602(10) -0.0322(3) 0.053(2) Uani 1 1 d . . .
H42 H 0.4565 -0.2321 -0.0567 0.064 Uiso 1 1 calc R . .
C43 C 0.3515(8) -0.0505(10) -0.0589(3) 0.061(2) Uani 1 1 d . . .
H43 H 0.3444 -0.0453 -0.1018 0.073 Uiso 1 1 calc R . .
C44 C 0.2928(7) 0.0531(9) -0.0245(3) 0.0514(19) Uani 1 1 d . . .
H44 H 0.2430 0.1266 -0.0436 0.062 Uiso 1 1 calc R . .
C45 C 0.3074(6) 0.0487(7) 0.0378(3) 0.0395(15) Uani 1 1 d . . .
H45 H 0.2696 0.1212 0.0618 0.047 Uiso 1 1 calc R . .
C46 C 0.4768(5) -0.0324(6) 0.3010(3) 0.0244(12) Uani 1 1 d . . .
C47 C 0.5134(6) 0.2231(6) 0.3162(3) 0.0330(14) Uani 1 1 d . . .
C48 C 0.3076(5) 0.3051(6) 0.2642(3) 0.0249(11) Uani 1 1 d . . .

loop_
_atom_site_aniso_label
_atom_site_aniso_U_11
_atom_site_aniso_U_22
_atom_site_aniso_U_33
_atom_site_aniso_U_23
_atom_site_aniso_U_13
_atom_site_aniso_U_12
Mn1 0.0214(4) 0.0166(4) 0.0236(4) -0.0006(4) 0.0028(3) -0.0005(4)
S1 0.0320(6) 0.0210(7) 0.0240(6) -0.0052(7) 0.0070(5) -0.0050(7)
S2 0.0308(6) 0.0213(7) 0.0280(6) -0.0010(7) 0.0105(5) -0.0044(7)
P1 0.0186(6) 0.0193(7) 0.0216(6) -0.0009(6) 0.0029(5) 0.0012(5)
P2 0.0234(7) 0.0227(8) 0.0219(7) -0.0036(6) 0.0077(5) -0.0040(6)
P3 0.0232(6) 0.0228(8) 0.0207(7) 0.0017(6) 0.0061(5) 0.0005(6)
O1 0.032(2) 0.028(2) 0.043(2) 0.002(2) -0.0013(19) 0.0094(18)
O2 0.049(3) 0.039(3) 0.077(4) -0.002(3) -0.022(3) -0.016(2)
O3 0.055(3) 0.020(2) 0.046(2) 0.003(2) 0.007(2) 0.010(2)
C1 0.025(3) 0.030(3) 0.019(2) -0.003(2) 0.006(2) -0.007(2)
C2 0.015(2) 0.025(3) 0.022(3) -0.003(2) 0.003(2) -0.005(2)
C3 0.015(2) 0.026(3) 0.022(3) 0.000(2) 0.001(2) -0.001(2)
C4 0.019(3) 0.025(3) 0.020(3) 0.002(2) -0.002(2) 0.007(2)
C5 0.022(3) 0.023(3) 0.019(2) 0.003(2) 0.005(2) 0.001(2)
C6 0.046(3) 0.046(4) 0.058(4) -0.019(4) -0.017(3) 0.022(4)
C7 0.036(5) 0.049(6) 0.035(5) -0.006(5) -0.003(4) 0.003(4)
C8 0.042(6) 0.053(7) 0.044(6) 0.002(5) -0.012(5) -0.007(5)
C9 0.048(6) 0.053(7) 0.072(7) -0.008(7) -0.001(6) 0.014(5)
C7A 0.036(5) 0.049(6) 0.035(5) -0.006(5) -0.003(4) 0.003(4)
C8A 0.042(6) 0.053(7) 0.044(6) 0.002(5) -0.012(5) -0.007(5)
C9A 0.048(6) 0.053(7) 0.072(7) -0.008(7) -0.001(6) 0.014(5)
C10 0.028(3) 0.029(3) 0.020(3) -0.002(2) 0.008(2) -0.005(3)
C11 0.040(3) 0.022(3) 0.042(4) -0.005(3) 0.011(3) 0.000(3)
C12 0.037(3) 0.031(4) 0.055(4) -0.008(3) 0.018(3) 0.005(3)
C13 0.030(3) 0.068(5) 0.051(4) -0.009(4) 0.020(3) -0.006(4)
C14 0.035(3) 0.061(5) 0.030(3) 0.006(4) 0.009(3) -0.011(3)
C15 0.024(3) 0.048(4) 0.022(3) 0.002(3) 0.000(2) -0.005(3)
C16 0.027(3) 0.020(3) 0.030(3) 0.003(3) 0.009(2) -0.001(2)
C17 0.037(3) 0.034(4) 0.034(3) -0.002(3) 0.000(3) -0.002(3)
C18 0.034(4) 0.059(5) 0.048(4) 0.014(4) -0.009(3) -0.016(4)
C19 0.028(3) 0.045(4) 0.089(6) 0.028(5) 0.007(3) 0.007(4)
C20 0.041(4) 0.024(4) 0.079(5) 0.008(3) 0.019(4) 0.008(3)
C21 0.037(3) 0.028(3) 0.042(3) 0.000(3) 0.015(3) 0.002(3)
C22 0.026(3) 0.031(4) 0.026(3) -0.004(3) 0.005(2) -0.006(2)
C23 0.030(3) 0.037(4) 0.031(3) 0.005(3) -0.001(2) -0.007(3)
C24 0.027(3) 0.058(5) 0.036(3) 0.002(4) 0.005(2) -0.013(3)
C25 0.047(4) 0.053(4) 0.030(3) -0.005(4) 0.014(3) -0.033(3)
C26 0.069(5) 0.026(4) 0.049(4) 0.005(3) 0.012(4) -0.015(3)
C27 0.041(3) 0.027(4) 0.046(4) -0.010(3) 0.016(3) -0.007(3)
C28 0.031(3) 0.027(3) 0.020(3) -0.003(2) 0.007(2) -0.008(3)
C29 0.070(5) 0.032(4) 0.026(3) -0.004(3) -0.003(3) -0.003(4)
C30 0.109(7) 0.028(4) 0.049(4) -0.016(4) 0.010(5) -0.005(4)
C31 0.091(6) 0.051(5) 0.027(4) -0.017(4) 0.011(4) -0.027(4)
C32 0.067(5) 0.068(6) 0.019(3) -0.004(3) -0.005(3) -0.008(4)
C33 0.040(3) 0.040(4) 0.024(3) 0.000(3) -0.001(3) -0.001(3)
C34 0.025(3) 0.021(3) 0.023(3) -0.007(2) 0.007(2) -0.002(2)
C35 0.031(3) 0.025(3) 0.035(3) -0.001(3) 0.005(2) 0.003(2)
C36 0.052(4) 0.027(4) 0.032(3) -0.001(3) -0.010(3) 0.009(3)
C37 0.037(3) 0.037(4) 0.052(4) -0.015(4) -0.016(3) 0.014(3)
C38 0.031(3) 0.041(4) 0.052(4) -0.013(4) -0.008(3) 0.003(3)
C39 0.031(3) 0.027(3) 0.034(3) -0.005(3) 0.000(2) -0.003(3)
C40 0.026(3) 0.031(3) 0.026(3) 0.005(3) 0.007(2) -0.002(3)
C41 0.042(4) 0.043(4) 0.026(3) -0.004(3) 0.004(3) 0.002(3)
C42 0.056(4) 0.078(6) 0.025(3) -0.011(4) 0.012(3) 0.007(4)
C43 0.083(6) 0.077(7) 0.024(3) 0.016(4) 0.002(4) -0.016(5)
C44 0.066(5) 0.058(5) 0.030(3) 0.018(4) -0.002(3) -0.001(4)
C45 0.050(4) 0.034(4) 0.035(3) 0.009(3) 0.005(3) -0.003(3)
C46 0.022(3) 0.029(3) 0.022(3) 0.001(3) 0.003(2) -0.003(2)
C47 0.034(3) 0.026(3) 0.039(4) 0.002(3) 0.004(3) -0.004(3)
C48 0.026(3) 0.028(3) 0.021(3) -0.004(3) 0.007(2) -0.003(2)

loop_
_atom_type_symbol
_atom_type_description
_atom_type_scat_dispersion_real
_atom_type_scat_dispersion_imag
_atom_type_scat_source
C C 0.0033 0.0016 'International Tables Vol C Tables 4.2.6.8 and 6.1.1.4'
H H 0.0000 0.0000 'International Tables Vol C Tables 4.2.6.8 and 6.1.1.4'
O O 0.0106 0.0060 'International Tables Vol C Tables 4.2.6.8 and 6.1.1.4'
P P 0.1023 0.0942 'International Tables Vol C Tables 4.2.6.8 and 6.1.1.4'
S S 0.1246 0.1234 'International Tables Vol C Tables 4.2.6.8 and 6.1.1.4'
Mn Mn 0.3368 0.7283 'International Tables Vol C Tables 4.2.6.8 and 6.1.1.4'

loop_
_geom_angle_atom_site_label_1
_geom_angle_atom_site_label_2
_geom_angle_atom_site_label_3
_geom_angle
_geom_angle_site_symmetry_1
_geom_angle_site_symmetry_3
_geom_angle_publ_flag
C47 Mn1 C48 87.4(2) . . ?
C47 Mn1 C46 83.4(3) . . ?
C48 Mn1 C46 170.4(2) . . ?
C47 Mn1 P1 176.9(2) . . ?
C48 Mn1 P1 93.82(16) . . ?
C46 Mn1 P1 95.49(15) . . ?
C47 Mn1 S1 94.2(2) . . ?
C48 Mn1 S1 89.15(19) . . ?
C46 Mn1 S1 94.27(19) . . ?
P1 Mn1 S1 82.95(5) . . ?
C47 Mn1 S2 99.7(2) . . ?
C48 Mn1 S2 86.07(19) . . ?
C46 Mn1 S2 92.73(19) . . ?
P1 Mn1 S2 83.31(6) . . ?
S1 Mn1 S2 165.12(5) . . ?
P2 S1 Mn1 103.89(7) . . ?
P3 S2 Mn1 103.12(7) . . ?
C5 P1 C1 101.0(2) . . ?
C5 P1 C6 106.2(3) . . ?
C1 P1 C6 104.3(3) . . ?
C5 P1 Mn1 114.99(18) . . ?
C1 P1 Mn1 113.16(18) . . ?
C6 P1 Mn1 115.6(2) . . ?
C1 P2 C16 111.1(3) . . ?
C1 P2 C10 113.0(2) . . ?
C16 P2 C10 107.0(3) . . ?
C1 P2 S1 107.7(2) . . ?
C16 P2 S1 109.39(19) . . ?
C10 P2 S1 108.6(2) . . ?
C5 P3 C40 113.6(2) . . ?
C5 P3 C34 110.8(3) . . ?
C40 P3 C34 107.1(3) . . ?
C5 P3 S2 108.72(19) . . ?
C40 P3 S2 107.8(2) . . ?
C34 P3 S2 108.71(18) . . ?
C2 C1 P2 127.6(4) . . ?
C2 C1 P1 119.1(4) . . ?
P2 C1 P1 113.3(3) . . ?
C1 C2 C3 122.6(5) . . ?
C1 C2 C22 120.9(5) . . ?
C3 C2 C22 116.5(5) . . ?
C4 C3 C2 125.1(4) . . ?
C3 C4 C5 122.0(5) . . ?
C3 C4 C28 116.8(5) . . ?
C5 C4 C28 121.1(5) . . ?
C4 C5 P3 127.7(4) . . ?
C4 C5 P1 119.8(4) . . ?
P3 C5 P1 111.9(3) . . ?
C7A C6 C7 71.8(9) . . ?
C7A C6 P1 127.8(8) . . ?
C7 C6 P1 126.5(7) . . ?
C6 C7 C8 117.3(9) . . ?
C9 C8 C7 110.3(11) . . ?
C6 C7A C8A 113.0(13) . . ?
C7A C8A C9A 117.5(16) . . ?
C11 C10 C15 119.6(5) . . ?
C11 C10 P2 118.0(4) . . ?
C15 C10 P2 122.2(4) . . ?
C12 C11 C10 120.8(6) . . ?
C11 C12 C13 119.1(6) . . ?
C12 C13 C14 121.0(6) . . ?
C15 C14 C13 119.9(6) . . ?
C14 C15 C10 119.6(6) . . ?
C21 C16 C17 119.4(6) . . ?
C21 C16 P2 121.8(5) . . ?
C17 C16 P2 118.5(4) . . ?
C18 C17 C16 120.5(6) . . ?
C17 C18 C19 119.1(7) . . ?
C20 C19 C18 121.3(6) . . ?
C19 C20 C21 119.8(7) . . ?
C16 C21 C20 119.8(6) . . ?
C23 C22 C27 118.3(6) . . ?
C23 C22 C2 119.9(6) . . ?
C27 C22 C2 121.7(5) . . ?
C22 C23 C24 121.5(6) . . ?
C25 C24 C23 119.1(6) . . ?
C26 C25 C24 120.2(6) . . ?
C25 C26 C27 121.4(7) . . ?
C22 C27 C26 119.6(6) . . ?
C33 C28 C29 118.0(6) . . ?
C33 C28 C4 119.8(6) . . ?
C29 C28 C4 122.2(6) . . ?
C30 C29 C28 120.7(7) . . ?
C31 C30 C29 120.3(7) . . ?
C30 C31 C32 120.1(7) . . ?
C33 C32 C31 119.5(7) . . ?
C32 C33 C28 121.4(7) . . ?
C39 C34 C35 119.9(5) . . ?
C39 C34 P3 118.6(4) . . ?
C35 C34 P3 121.5(4) . . ?
C36 C35 C34 119.1(6) . . ?
C35 C36 C37 120.7(6) . . ?
C38 C37 C36 120.2(6) . . ?
C37 C38 C39 119.8(6) . . ?
C38 C39 C34 120.2(6) . . ?
C41 C40 C45 119.6(5) . . ?
C41 C40 P3 122.1(5) . . ?
C45 C40 P3 118.3(5) . . ?
C42 C41 C40 119.5(6) . . ?
C43 C42 C41 120.4(7) . . ?
C42 C43 C44 121.2(6) . . ?
C43 C44 C45 119.4(7) . . ?
C44 C45 C40 120.0(6) . . ?
O1 C46 Mn1 170.3(4) . . ?
O2 C47 Mn1 177.8(7) . . ?
O3 C48 Mn1 174.2(5) . . ?

loop_
_geom_bond_atom_site_label_1
_geom_bond_atom_site_label_2
_geom_bond_distance
_geom_bond_site_symmetry_2
_geom_bond_publ_flag
Mn1 C47 1.799(6) . ?
Mn1 C48 1.836(6) . ?
Mn1 C46 1.859(5) . ?
Mn1 P1 2.2970(14) . ?
Mn1 S1 2.4007(15) . ?
Mn1 S2 2.4075(15) . ?
S1 P2 2.032(2) . ?
S2 P3 2.032(2) . ?
P1 C5 1.782(5) . ?
P1 C1 1.785(6) . ?
P1 C6 1.829(6) . ?
P2 C1 1.761(5) . ?
P2 C16 1.809(6) . ?
P2 C10 1.814(5) . ?
P3 C5 1.770(5) . ?
P3 C40 1.810(5) . ?
P3 C34 1.821(6) . ?
O1 C46 1.148(6) . ?
O2 C47 1.154(7) . ?
O3 C48 1.149(7) . ?
C1 C2 1.404(8) . ?
C2 C3 1.411(7) . ?
C2 C22 1.494(7) . ?
C3 C4 1.398(8) . ?
C4 C5 1.410(8) . ?
C4 C28 1.503(8) . ?
C6 C7A 1.292(17) . ?
C6 C7 1.416(11) . ?
C7 C8 1.589(16) . ?
C8 C9 1.46(2) . ?
C7A C8A 1.55(2) . ?
C8A C9A 1.56(3) . ?
C10 C11 1.396(8) . ?
C10 C15 1.397(8) . ?
C11 C12 1.377(8) . ?
C12 C13 1.385(10) . ?
C13 C14 1.387(10) . ?
C14 C15 1.383(8) . ?
C16 C21 1.383(8) . ?
C16 C17 1.410(8) . ?
C17 C18 1.371(9) . ?
C18 C19 1.383(11) . ?
C19 C20 1.375(10) . ?
C20 C21 1.388(9) . ?
C22 C23 1.378(8) . ?
C22 C27 1.392(9) . ?
C23 C24 1.407(8) . ?
C24 C25 1.377(10) . ?
C25 C26 1.349(10) . ?
C26 C27 1.407(9) . ?
C28 C33 1.389(8) . ?
C28 C29 1.389(9) . ?
C29 C30 1.389(9) . ?
C30 C31 1.367(11) . ?
C31 C32 1.385(11) . ?
C32 C33 1.381(9) . ?
C34 C39 1.389(8) . ?
C34 C35 1.392(8) . ?
C35 C36 1.377(8) . ?
C36 C37 1.380(9) . ?
C37 C38 1.375(10) . ?
C38 C39 1.379(9) . ?
C40 C41 1.396(8) . ?
C40 C45 1.397(8) . ?
C41 C42 1.379(8) . ?
C42 C43 1.365(11) . ?
C43 C44 1.380(12) . ?
C44 C45 1.380(9) . ?
